data_7707093
loop_
_publ_author_name
'Ji, Xiao-Qin'
'Xiong, Jin'
'Sun, Rong'
'Ma, Fang'
'Sun, Hao-Ling'
'Zhang, Yi-Quan'
'Gao, Song'

_publ_section_title
;
 Enhancing the magnetic performance of pyrazine-N-oxide bridged dysprosium
 chains through controlled variation of ligand coordination modes.
;
_journal_issue 20
_journal_name_full 'Dalton transactions (Cambridge, England : 2003)'
_journal_page_first 7048
_journal_page_last 7055
_journal_paper_doi 10.1039/d1dt00635e
_journal_volume 50
_journal_year 2021
_chemical_formula_moiety 'C27 H26 Br2 Cl2 Dy2 N8 O9, C H4 O'
_chemical_formula_sum 'C28 H30 Br2 Cl2 Dy2 N8 O10'
_chemical_formula_weight 1194.32
_space_group_crystal_system monoclinic
_space_group_IT_number 14
_space_group_name_Hall '-P 2ybc'
_space_group_name_H-M_alt 'P 1 21/c 1'
_atom_sites_solution_hydrogens geom
_atom_sites_solution_primary iterative
_atom_sites_solution_secondary difmap
_audit_creation_date 2021-02-05
_audit_creation_method
;
Olex2 1.2
(compiled 2018.05.29 svn.r3508 for OlexSys, GUI svn.r5506)
;
_audit_update_record
;
2021-02-08 deposited with the CCDC.	2021-04-13 downloaded from the CCDC.
;
_cell_angle_alpha 90.00
_cell_angle_beta 93.261(7)
_cell_angle_gamma 90.00
_cell_formula_units_Z 4
_cell_length_a 9.5998(8)
_cell_length_b 16.0132(12)
_cell_length_c 24.1951(19)
_cell_measurement_reflns_used 4076
_cell_measurement_temperature 100.01(10)
_cell_measurement_theta_max 27.8010
_cell_measurement_theta_min 3.4520
_cell_volume 3713.3(5)
_computing_cell_refinement 'CrysAlisPro 1.171.39.6a (Rigaku OD, 2015)'
_computing_data_collection 'CrysAlisPro 1.171.39.6a (Rigaku OD, 2015)'
_computing_data_reduction 'CrysAlisPro 1.171.39.6a (Rigaku OD, 2015)'
_computing_molecular_graphics 'Olex2 (Dolomanov et al., 2009)'
_computing_publication_material 'Olex2 (Dolomanov et al., 2009)'
_computing_structure_refinement 'XL (Sheldrick, 2008)'
_computing_structure_solution 'olex2.solve (Bourhis et al., 2015)'
_diffrn_ambient_environment N~2~
_diffrn_ambient_temperature 100.01(10)
_diffrn_detector 'CCD plate'
_diffrn_detector_area_resol_mean 5.3127
_diffrn_detector_type AtlasS2
_diffrn_measured_fraction_theta_full 0.998
_diffrn_measured_fraction_theta_max 0.998
_diffrn_measurement_details
;
List of Runs (angles in degrees, time in seconds):

  # Type    Start    End  Width  t~exp~   \w     \q     \k     \f   Frames
#--------------------------------------------------------------------------
  1  \w     18.00  52.00   1.00    5.80    --   23.13 -99.00  90.00   34
  2  \w      6.00 128.00   1.00    5.80    --   23.13 -19.00 -90.00  122
  3  \w     47.00 127.00   1.00    5.80    --   23.13 178.00 -30.00   80
;
_diffrn_measurement_device 'four-circle diffractometer'
_diffrn_measurement_device_type 'SuperNova, Dual, Cu at home/near, AtlasS2'
_diffrn_measurement_method '\w scans'
_diffrn_orient_matrix_type 'CrysAlisPro convention (1999,Acta A55,543-557)'
_diffrn_orient_matrix_UB_11 -0.0019092000
_diffrn_orient_matrix_UB_12 -0.0438494000
_diffrn_orient_matrix_UB_13 0.0039397000
_diffrn_orient_matrix_UB_21 -0.0169601000
_diffrn_orient_matrix_UB_22 0.0061513000
_diffrn_orient_matrix_UB_23 0.0278456000
_diffrn_orient_matrix_UB_31 -0.0721141000
_diffrn_orient_matrix_UB_32 -0.0002788000
_diffrn_orient_matrix_UB_33 -0.0083361000
_diffrn_radiation_monochromator mirror
_diffrn_radiation_probe x-ray
_diffrn_radiation_type MoK\a
_diffrn_radiation_wavelength 0.71073
_diffrn_reflns_av_R_equivalents 0.0470
_diffrn_reflns_av_unetI/netI 0.0776
_diffrn_reflns_limit_h_max 6
_diffrn_reflns_limit_h_min -11
_diffrn_reflns_limit_k_max 16
_diffrn_reflns_limit_k_min -19
_diffrn_reflns_limit_l_max 29
_diffrn_reflns_limit_l_min -29
_diffrn_reflns_number 13914
_diffrn_reflns_theta_full 26.00
_diffrn_reflns_theta_max 26.00
_diffrn_reflns_theta_min 3.32
_diffrn_source 'micro-focus sealed X-ray tube'
_diffrn_source_type 'SuperNova (Mo) X-ray Source'
_exptl_absorpt_coefficient_mu 6.353
_exptl_absorpt_correction_T_max 1.00000
_exptl_absorpt_correction_T_min 0.84438
_exptl_absorpt_correction_type multi-scan
_exptl_absorpt_process_details
;
CrysAlisPro 1.171.39.6a (Rigaku Oxford Diffraction, 2015)
Empirical absorption correction using spherical harmonics,
 implemented in SCALE3 ABSPACK scaling algorithm.
;
_exptl_crystal_colour 'clear light yellow'
_exptl_crystal_density_diffrn 2.136
_exptl_crystal_density_method 'not measured'
_exptl_crystal_description block
_exptl_crystal_F_000 2280
_exptl_crystal_size_max 0.16
_exptl_crystal_size_mid 0.11
_exptl_crystal_size_min 0.06
_refine_diff_density_max 1.079
_refine_diff_density_min -0.870
_refine_diff_density_rms 0.201
_refine_ls_extinction_method none
_refine_ls_goodness_of_fit_ref 1.014
_refine_ls_hydrogen_treatment mixed
_refine_ls_matrix_type full
_refine_ls_number_parameters 483
_refine_ls_number_reflns 7273
_refine_ls_number_restraints 39
_refine_ls_restrained_S_all 1.012
_refine_ls_R_factor_all 0.0591
_refine_ls_R_factor_gt 0.0407
_refine_ls_shift/su_max 0.001
_refine_ls_shift/su_mean 0.000
_refine_ls_structure_factor_coef Fsqd
_refine_ls_weighting_details 'calc w=1/[\s^2^(Fo^2^)+(0.0076P)^2^+0.0000P] where P=(Fo^2^+2Fc^2^)/3'
_refine_ls_weighting_scheme calc
_refine_ls_wR_factor_gt 0.0597
_refine_ls_wR_factor_ref 0.0670
_reflns_number_gt 5733
_reflns_number_total 7273
_reflns_threshold_expression >2sigma(I)
_cod_data_source_file d1dt00635e2.cif
_cod_data_source_block 20161118a
_cod_depositor_comments 'Adding full bibliography for 7707093--7707094.cif.'
_cod_database_code 7707093
_chemical_oxdiff_formula 'C1 H1 O1 N1 Br1 Cl1 Dy1'
_reflns_odcompleteness_completeness 99.72
_reflns_odcompleteness_iscentric 1
_reflns_odcompleteness_theta 26.32
_olex2_refinement_description
;
1. Fixed Uiso
 At 1.2 times of:
  All C(H) groups
 At 1.5 times of:
  All C(H,H,H) groups, All O(H) groups
2. Restrained distances
 O6-H6
 0.85 with sigma of 0.01
 O8-H8
 0.85 with sigma of 0.01
 O7-H7
 0.85 with sigma of 0.01
 C27-H6
 1.910545 with sigma of 0.02
 Dy1-H6
 2.873782 with sigma of 0.02
 C26-H8
 1.90401 with sigma of 0.02
 Dy2-H8
 2.899894 with sigma of 0.02
 C25-H7
 1.919363 with sigma of 0.02
 Dy2-H7
 3.095477 with sigma of 0.02
3. Uiso/Uaniso restraints and constraints
Uanis(N7) \\sim Ueq, Uanis(C19) \\sim Ueq, Uanis(C23) \\sim Ueq, Uanis(N3)
\\sim Ueq, Uanis(C18) \\sim Ueq: with sigma of 0.001 and sigma for terminal
atoms of 0.002
4.a Aromatic/amide H refined with riding coordinates:
 C19(H19), C7(H7a), C10(H10), C24(H24), C22(H22), C15(H15), C18(H18), C6(H6a),
 C2(H2), C11(H11), C23(H23), C3(H3), C12(H12), C14(H14)
4.b Idealised Me refined as rotating group:
 C27(H27a,H27b,H27c), C26(H26a,H26b,H26c), C25(H25a,H25b,H25c), C01G(H01a,H01b,
 H01c)
4.c Idealised tetrahedral OH refined as rotating group:
 O00N(H00N)
;
_olex2_date_sample_data_collection 2016-11-18
_olex2_submission_special_instructions 'No special instructions were received'
_oxdiff_exptl_absorpt_empirical_details
;
Empirical correction (ABSPACK) includes:
- Absorption correction using spherical harmonics
- Frame scaling
;
_oxdiff_exptl_absorpt_empirical_full_max 1.427
_oxdiff_exptl_absorpt_empirical_full_min 0.826

loop_
_space_group_symop_id
_space_group_symop_operation_xyz
1 'x, y, z'
2 '-x, y+1/2, -z+1/2'
3 '-x, -y, -z'
4 'x, -y-1/2, z-1/2'

loop_
_atom_site_label
_atom_site_type_symbol
_atom_site_fract_x
_atom_site_fract_y
_atom_site_fract_z
_atom_site_U_iso_or_equiv
_atom_site_adp_type
_atom_site_occupancy
_atom_site_calc_flag
_atom_site_disorder_assembly
_atom_site_disorder_group
_atom_site_refinement_flags_posn
_atom_site_refinement_flags_adp
Dy1 Dy 0.38240(3) 0.308869(18) 0.354227(13) 0.00837(8) Uani 1 d . . D .
Dy2 Dy 0.12914(3) 0.435387(19) 0.248427(13) 0.00970(8) Uani 1 d . . D .
Br2 Br 1.08481(6) 0.36820(4) 0.53783(3) 0.01634(16) Uani 1 d . . . .
Br1 Br -0.56954(6) 0.39068(4) 0.06443(3) 0.01961(17) Uani 1 d . . . .
Cl2 Cl 0.05554(15) 0.49867(10) 0.34735(7) 0.0146(4) Uani 1 d . . . .
Cl1 Cl 0.47494(15) 0.24899(10) 0.25661(7) 0.0139(4) Uani 1 d . . . .
O2 O 0.1569(4) 0.3219(2) 0.31189(18) 0.0109(10) Uani 1 d . . . .
O5 O 0.3540(4) 0.4216(2) 0.28989(17) 0.0090(10) Uani 1 d . . . .
O1 O 0.5281(4) 0.2831(2) 0.42353(18) 0.0123(10) Uani 1 d . . . .
O6 O 0.3046(4) 0.4195(3) 0.40921(18) 0.0139(10) Uani 1 d . . D .
H6 H 0.232(4) 0.446(2) 0.3974(16) 0.021 Uiso 1 d . . DR .
O8 O 0.2171(4) 0.3232(3) 0.19535(19) 0.0175(11) Uani 1 d . . D .
H8 H 0.293(3) 0.300(3) 0.2074(17) 0.026 Uiso 1 d . . DR .
O4 O 0.0070(4) 0.4452(3) 0.17035(18) 0.0148(11) Uani 1 d . . . .
O7 O 0.0807(4) 0.5843(3) 0.2353(2) 0.0163(11) Uani 1 d . . D .
H7 H 0.135(2) 0.6252(10) 0.245(2) 0.024 Uiso 1 d . . DR .
O9 O 0.6306(4) 0.6554(2) 0.14292(18) 0.0119(10) Uani 1 d . . . .
N8 N 0.3237(5) 0.5048(3) 0.1968(2) 0.0084(12) Uani 1 d . . . .
N3 N 0.1841(5) 0.2443(3) 0.4078(2) 0.0087(11) Uani 1 d . . . U
N2 N -0.0836(5) 0.3022(3) 0.3074(2) 0.0094(12) Uani 1 d . . . .
N5 N -0.0795(5) 0.3515(3) 0.2594(2) 0.0110(12) Uani 1 d . . . .
N6 N 0.5873(5) 0.4576(3) 0.3001(2) 0.0101(12) Uani 1 d . . . .
N1 N 0.5883(5) 0.4037(3) 0.3466(2) 0.0108(12) Uani 1 d . . . .
O3 O -0.1235(4) 0.0921(3) 0.45826(19) 0.0180(11) Uani 1 d . . . .
N7 N 0.5334(5) 0.6042(3) 0.1592(2) 0.0090(12) Uani 1 d . . . U
O00N O 0.2911(5) 0.6474(3) 0.2984(2) 0.0289(13) Uani 1 d . . . .
H00N H 0.3423 0.6768 0.2807 0.043 Uiso 1 calc . . GR .
C9 C 0.0562(6) 0.2417(4) 0.3815(3) 0.0085(14) Uani 1 d . . . .
C21 C 0.4495(6) 0.5103(4) 0.2237(3) 0.0079(14) Uani 1 d . . . .
C20 C 0.4634(6) 0.4604(4) 0.2752(3) 0.0107(14) Uani 1 d . . . .
C19 C 0.7033(6) 0.4107(4) 0.3765(3) 0.0082(14) Uani 1 d . . . U
H19 H 0.7690 0.4485 0.3648 0.010 Uiso 1 calc . . R .
C7 C -0.1976(6) 0.3508(4) 0.2308(3) 0.0110(15) Uani 1 d . . . .
H7A H -0.2722 0.3239 0.2461 0.013 Uiso 1 calc . . R .
N4 N -0.0294(5) 0.1423(3) 0.4434(2) 0.0130(13) Uani 1 d . . . .
C16 C 0.6487(6) 0.3035(4) 0.4486(3) 0.0121(15) Uani 1 d . . . .
C10 C 0.2005(6) 0.1974(4) 0.4530(3) 0.0145(15) Uani 1 d . . . .
H10 H 0.2859 0.1991 0.4731 0.017 Uiso 1 calc . . R .
C24 C 0.3075(6) 0.5476(4) 0.1488(3) 0.0096(14) Uani 1 d . . . .
H24 H 0.2232 0.5431 0.1281 0.012 Uiso 1 calc . . R .
C17 C 0.7380(6) 0.3651(4) 0.4263(3) 0.0116(15) Uani 1 d . . . .
C8 C 0.0404(6) 0.2924(4) 0.3305(3) 0.0112(15) Uani 1 d . . . .
C27 C 0.3706(6) 0.4629(4) 0.4553(3) 0.0195(16) Uani 1 d . . D .
H27A H 0.4409 0.4996 0.4424 0.029 Uiso 1 calc . . GR .
H27B H 0.4131 0.4232 0.4808 0.029 Uiso 1 calc . . GR .
H27C H 0.3023 0.4949 0.4735 0.029 Uiso 1 calc . . GR .
C22 C 0.5543(6) 0.5605(4) 0.2057(3) 0.0115(14) Uani 1 d . . . .
H22 H 0.6395 0.5638 0.2259 0.014 Uiso 1 calc . . R .
C15 C 0.6971(6) 0.2636(4) 0.4976(3) 0.0155(15) Uani 1 d . . . .
H15 H 0.6415 0.2230 0.5127 0.019 Uiso 1 calc . . R .
C5 C -0.2226(6) 0.3883(4) 0.1769(3) 0.0131(15) Uani 1 d . . . .
C18 C 0.8668(6) 0.3839(4) 0.4544(3) 0.0120(15) Uani 1 d . . . U
H18 H 0.9242 0.4246 0.4403 0.014 Uiso 1 calc . . R .
C6 C -0.3578(6) 0.3775(4) 0.1512(3) 0.0135(15) Uani 1 d . . . .
H6A H -0.4268 0.3505 0.1698 0.016 Uiso 1 calc . . R .
C26 C 0.1576(6) 0.2758(4) 0.1498(3) 0.0251(18) Uani 1 d . . D .
H26A H 0.1221 0.3130 0.1213 0.038 Uiso 1 calc . . GR .
H26B H 0.0829 0.2419 0.1621 0.038 Uiso 1 calc . . GR .
H26C H 0.2279 0.2405 0.1354 0.038 Uiso 1 calc . . GR .
C4 C -0.1198(6) 0.4305(4) 0.1483(3) 0.0131(15) Uani 1 d . . . .
C1 C -0.3863(6) 0.4072(4) 0.0984(3) 0.0125(15) Uani 1 d . . . .
C2 C -0.2855(6) 0.4449(4) 0.0690(3) 0.0129(15) Uani 1 d . . . .
H2 H -0.3057 0.4630 0.0329 0.015 Uiso 1 calc . . R .
C11 C 0.0985(6) 0.1468(4) 0.4716(3) 0.0149(15) Uani 1 d . . . .
H11 H 0.1159 0.1153 0.5035 0.018 Uiso 1 calc . . R .
C13 C 0.9083(6) 0.3430(4) 0.5020(3) 0.0114(15) Uani 1 d . . . .
C23 C 0.4095(6) 0.5972(4) 0.1294(3) 0.0110(14) Uani 1 d . . . U
H23 H 0.3944 0.6258 0.0961 0.013 Uiso 1 calc . . R .
C3 C -0.1542(6) 0.4556(4) 0.0937(3) 0.0167(16) Uani 1 d . . . .
H3 H -0.0857 0.4804 0.0735 0.020 Uiso 1 calc . . R .
C12 C -0.0492(6) 0.1934(4) 0.3989(3) 0.0110(14) Uani 1 d . . . .
H12 H -0.1363 0.1954 0.3800 0.013 Uiso 1 calc . . R .
C14 C 0.8240(6) 0.2823(4) 0.5241(3) 0.0159(16) Uani 1 d . . . .
H14 H 0.8531 0.2546 0.5565 0.019 Uiso 1 calc . . R .
C25 C -0.0616(6) 0.6114(4) 0.2368(3) 0.0232(18) Uani 1 d . . D .
H25A H -0.1090 0.6020 0.2013 0.035 Uiso 1 calc . . GR .
H25B H -0.0638 0.6699 0.2454 0.035 Uiso 1 calc . . GR .
H25C H -0.1072 0.5805 0.2645 0.035 Uiso 1 calc . . GR .
C01G C 0.3446(8) 0.6427(5) 0.3544(3) 0.039(2) Uani 1 d . . . .
H01A H 0.4342 0.6160 0.3559 0.059 Uiso 1 calc . . GR .
H01B H 0.2817 0.6110 0.3757 0.059 Uiso 1 calc . . GR .
H01C H 0.3540 0.6981 0.3695 0.059 Uiso 1 calc . . GR .

loop_
_atom_site_aniso_label
_atom_site_aniso_U_11
_atom_site_aniso_U_22
_atom_site_aniso_U_33
_atom_site_aniso_U_23
_atom_site_aniso_U_13
_atom_site_aniso_U_12
Dy1 0.00744(15) 0.00800(16) 0.00960(17) 0.00021(14) -0.00006(12) -0.00031(12)
Dy2 0.00792(15) 0.00976(16) 0.01128(17) 0.00163(14) -0.00065(13) -0.00076(12)
Br2 0.0138(3) 0.0181(4) 0.0164(4) -0.0007(3) -0.0057(3) -0.0006(3)
Br1 0.0130(3) 0.0268(4) 0.0183(4) -0.0066(3) -0.0055(3) 0.0029(3)
Cl2 0.0141(8) 0.0139(9) 0.0161(9) 0.0008(7) 0.0030(7) 0.0017(7)
Cl1 0.0154(8) 0.0125(9) 0.0142(9) 0.0011(7) 0.0044(7) 0.0019(7)
O2 0.006(2) 0.011(2) 0.016(3) 0.000(2) -0.0026(19) -0.0041(18)
O5 0.008(2) 0.009(2) 0.011(2) 0.000(2) -0.0006(18) -0.0017(18)
O1 0.014(2) 0.013(2) 0.009(2) 0.005(2) 0.0001(19) -0.0009(19)
O6 0.016(2) 0.013(3) 0.012(3) -0.007(2) -0.006(2) 0.0048(19)
O8 0.016(2) 0.017(3) 0.019(3) 0.001(2) -0.007(2) 0.001(2)
O4 0.005(2) 0.021(3) 0.018(3) 0.003(2) -0.0027(19) -0.0039(19)
O7 0.010(2) 0.013(3) 0.026(3) 0.002(2) 0.004(2) -0.0004(19)
O9 0.012(2) 0.008(2) 0.016(3) 0.000(2) 0.0031(19) -0.0049(18)
N8 0.008(3) 0.008(3) 0.009(3) -0.004(2) 0.001(2) 0.003(2)
N3 0.0084(14) 0.0087(14) 0.0090(14) -0.0006(9) 0.0013(9) 0.0006(9)
N2 0.009(3) 0.009(3) 0.009(3) 0.001(2) -0.003(2) 0.003(2)
N5 0.011(3) 0.008(3) 0.014(3) 0.000(2) 0.001(2) 0.001(2)
N6 0.012(3) 0.011(3) 0.007(3) 0.000(2) 0.000(2) -0.001(2)
N1 0.011(3) 0.010(3) 0.012(3) 0.002(2) 0.004(2) 0.005(2)
O3 0.018(2) 0.018(3) 0.018(3) 0.005(2) 0.002(2) -0.011(2)
N7 0.0091(14) 0.0089(14) 0.0092(14) -0.0009(10) 0.0011(9) -0.0002(9)
O00N 0.036(3) 0.026(3) 0.026(3) 0.002(3) 0.008(3) -0.015(2)
C9 0.013(3) 0.005(3) 0.008(3) -0.003(3) 0.000(3) 0.001(3)
C21 0.009(3) 0.006(3) 0.009(3) -0.001(3) 0.005(3) 0.000(3)
C20 0.011(3) 0.013(4) 0.008(4) -0.007(3) 0.002(3) 0.002(3)
C19 0.0079(16) 0.0082(16) 0.0086(16) -0.0001(10) 0.0007(10) -0.0007(10)
C7 0.006(3) 0.016(4) 0.012(4) -0.006(3) 0.005(3) -0.003(3)
N4 0.012(3) 0.012(3) 0.015(3) -0.003(3) 0.000(2) -0.005(2)
C16 0.012(3) 0.008(3) 0.016(4) -0.001(3) -0.003(3) 0.001(3)
C10 0.012(3) 0.020(4) 0.011(4) 0.000(3) 0.001(3) 0.001(3)
C24 0.008(3) 0.010(3) 0.011(4) -0.001(3) -0.001(3) 0.002(3)
C17 0.016(3) 0.008(3) 0.011(4) 0.000(3) 0.000(3) 0.006(3)
C8 0.015(3) 0.002(3) 0.017(4) -0.003(3) 0.001(3) -0.001(3)
C27 0.024(4) 0.019(4) 0.015(4) 0.000(3) -0.001(3) -0.002(3)
C22 0.015(3) 0.008(3) 0.011(4) -0.003(3) 0.005(3) 0.003(3)
C15 0.018(4) 0.013(4) 0.016(4) -0.002(3) 0.005(3) -0.004(3)
C5 0.014(3) 0.010(4) 0.015(4) 0.001(3) 0.002(3) -0.005(3)
C18 0.0119(17) 0.0114(17) 0.0127(17) 0.0001(10) 0.0009(10) 0.0006(10)
C6 0.016(4) 0.011(4) 0.014(4) -0.003(3) 0.003(3) 0.001(3)
C26 0.023(4) 0.031(5) 0.021(4) -0.012(4) 0.002(3) 0.003(3)
C4 0.020(4) 0.008(3) 0.011(4) 0.000(3) -0.003(3) 0.001(3)
C1 0.011(3) 0.011(3) 0.015(4) -0.002(3) -0.003(3) 0.005(3)
C2 0.021(4) 0.012(4) 0.006(3) 0.003(3) -0.002(3) 0.000(3)
C11 0.020(4) 0.015(4) 0.009(4) 0.007(3) 0.000(3) 0.003(3)
C13 0.012(3) 0.010(3) 0.012(4) -0.005(3) -0.004(3) 0.000(3)
C23 0.0114(16) 0.0112(16) 0.0104(16) 0.0003(10) 0.0000(10) 0.0004(10)
C3 0.024(4) 0.010(4) 0.017(4) 0.005(3) 0.003(3) -0.006(3)
C12 0.014(3) 0.011(3) 0.008(3) -0.001(3) 0.001(3) 0.008(3)
C14 0.016(4) 0.014(4) 0.017(4) -0.002(3) 0.001(3) 0.003(3)
C25 0.010(3) 0.021(4) 0.040(5) 0.019(4) 0.008(3) 0.006(3)
C01G 0.056(6) 0.036(5) 0.024(5) -0.006(4) -0.006(4) -0.010(4)

loop_
_atom_type_symbol
_atom_type_description
_atom_type_scat_dispersion_real
_atom_type_scat_dispersion_imag
_atom_type_scat_source
C C 0.0033 0.0016 'International Tables Vol C Tables 4.2.6.8 and 6.1.1.4'
H H 0.0000 0.0000 'International Tables Vol C Tables 4.2.6.8 and 6.1.1.4'
Br Br -0.2901 2.4595 'International Tables Vol C Tables 4.2.6.8 and 6.1.1.4'
Cl Cl 0.1484 0.1585 'International Tables Vol C Tables 4.2.6.8 and 6.1.1.4'
Dy Dy -0.1892 4.4098 'International Tables Vol C Tables 4.2.6.8 and 6.1.1.4'
N N 0.0061 0.0033 'International Tables Vol C Tables 4.2.6.8 and 6.1.1.4'
O O 0.0106 0.0060 'International Tables Vol C Tables 4.2.6.8 and 6.1.1.4'

loop_
_geom_angle_atom_site_label_1
_geom_angle_atom_site_label_2
_geom_angle_atom_site_label_3
_geom_angle
_geom_angle_site_symmetry_1
_geom_angle_site_symmetry_3
_geom_angle_publ_flag
Cl1 Dy1 Dy2 80.80(3) . . ?
O2 Dy1 Dy2 33.00(10) . . ?
O2 Dy1 Cl1 89.50(11) . . ?
O2 Dy1 O5 65.21(13) . . ?
O2 Dy1 O6 82.30(14) . . ?
O2 Dy1 O9 93.11(13) . 2_645 ?
O2 Dy1 N3 64.34(15) . . ?
O2 Dy1 N1 128.63(15) . . ?
O5 Dy1 Dy2 32.22(9) . . ?
O5 Dy1 Cl1 74.56(10) . . ?
O5 Dy1 O9 140.22(14) . 2_645 ?
O5 Dy1 N3 124.75(14) . . ?
O5 Dy1 N1 63.63(14) . . ?
O1 Dy1 Dy2 160.09(11) . . ?
O1 Dy1 Cl1 111.98(12) . . ?
O1 Dy1 O2 153.41(15) . . ?
O1 Dy1 O5 133.98(14) . . ?
O1 Dy1 O6 85.26(15) . . ?
O1 Dy1 O9 79.60(14) . 2_645 ?
O1 Dy1 N3 89.84(15) . . ?
O1 Dy1 N1 72.21(16) . . ?
O6 Dy1 Dy2 77.26(10) . . ?
O6 Dy1 Cl1 151.08(11) . . ?
O6 Dy1 O5 76.82(15) . . ?
O6 Dy1 O9 135.63(15) . 2_645 ?
O6 Dy1 N3 75.62(15) . . ?
O6 Dy1 N1 82.13(15) . . ?
O9 Dy1 Dy2 119.72(9) 2_645 . ?
O9 Dy1 Cl1 72.22(11) 2_645 . ?
O9 Dy1 N3 62.99(14) 2_645 . ?
O9 Dy1 N1 130.37(14) 2_645 . ?
N3 Dy1 Dy2 94.92(10) . . ?
N3 Dy1 Cl1 125.24(11) . . ?
N1 Dy1 Dy2 95.72(11) . . ?
N1 Dy1 Cl1 81.55(12) . . ?
N1 Dy1 N3 152.50(16) . . ?
Cl2 Dy2 Dy1 78.71(3) . . ?
O2 Dy2 Dy1 32.48(8) . . ?
O2 Dy2 Cl2 75.11(11) . . ?
O2 Dy2 O8 75.14(15) . . ?
O2 Dy2 O7 147.12(15) . . ?
O2 Dy2 N8 125.99(14) . . ?
O2 Dy2 N5 64.69(14) . . ?
O5 Dy2 Dy1 33.01(10) . . ?
O5 Dy2 Cl2 86.41(11) . . ?
O5 Dy2 O2 65.49(13) . . ?
O5 Dy2 O8 79.28(13) . . ?
O5 Dy2 O7 108.16(13) . . ?
O5 Dy2 N8 64.47(15) . . ?
O5 Dy2 N5 130.17(16) . . ?
O8 Dy2 Dy1 75.03(10) . . ?
O8 Dy2 Cl2 150.16(11) . . ?
O8 Dy2 O7 137.14(16) . . ?
O8 Dy2 N8 76.95(15) . . ?
O8 Dy2 N5 87.83(16) . . ?
O4 Dy2 Dy1 151.10(11) . . ?
O4 Dy2 Cl2 125.61(12) . . ?
O4 Dy2 O2 130.56(14) . . ?
O4 Dy2 O5 145.04(15) . . ?
O4 Dy2 O8 77.09(15) . . ?
O4 Dy2 O7 74.19(15) . . ?
O4 Dy2 N8 85.24(15) . . ?
O4 Dy2 N5 74.24(16) . . ?
O7 Dy2 Dy1 133.15(10) . . ?
O7 Dy2 Cl2 72.25(12) . . ?
O7 Dy2 N8 69.62(14) . . ?
N8 Dy2 Dy1 95.69(10) . . ?
N8 Dy2 Cl2 119.96(11) . . ?
N5 Dy2 Dy1 97.17(12) . . ?
N5 Dy2 Cl2 81.59(13) . . ?
N5 Dy2 O7 113.56(14) . . ?
N5 Dy2 N8 156.80(17) . . ?
Dy1 O2 Dy2 114.52(16) . . ?
C8 O2 Dy1 126.8(4) . . ?
C8 O2 Dy2 115.3(3) . . ?
Dy2 O5 Dy1 114.78(16) . . ?
C20 O5 Dy1 118.7(4) . . ?
C20 O5 Dy2 125.7(4) . . ?
C16 O1 Dy1 145.4(4) . . ?
Dy1 O6 H6 117.7(14) . . ?
C27 O6 Dy1 131.5(3) . . ?
C27 O6 H6 109.6(15) . . ?
Dy2 O8 H8 117.6(14) . . ?
C26 O8 Dy2 132.5(4) . . ?
C26 O8 H8 109.2(15) . . ?
C4 O4 Dy2 141.1(4) . . ?
Dy2 O7 H7 126.8(18) . . ?
C25 O7 Dy2 117.8(3) . . ?
C25 O7 H7 108.6(17) . . ?
N7 O9 Dy1 125.0(3) . 2_655 ?
C21 N8 Dy2 116.9(4) . . ?
C21 N8 C24 116.2(5) . . ?
C24 N8 Dy2 126.1(4) . . ?
C9 N3 Dy1 116.9(4) . . ?
C10 N3 Dy1 125.8(4) . . ?
C10 N3 C9 115.6(5) . . ?
C8 N2 N5 110.8(5) . . ?
N2 N5 Dy2 117.5(3) . . ?
C7 N5 Dy2 130.3(4) . . ?
C7 N5 N2 111.8(5) . . ?
C20 N6 N1 110.7(5) . . ?
N6 N1 Dy1 117.2(3) . . ?
C19 N1 Dy1 131.6(4) . . ?
C19 N1 N6 111.0(5) . . ?
O9 N7 C22 120.3(5) . . ?
O9 N7 C23 120.4(5) . . ?
C22 N7 C23 119.3(5) . . ?
C01G O00N H00N 109.5 . . ?
N3 C9 C8 115.1(5) . . ?
N3 C9 C12 123.0(6) . . ?
C12 C9 C8 121.8(5) . . ?
N8 C21 C20 114.2(5) . . ?
N8 C21 C22 122.5(6) . . ?
C22 C21 C20 123.3(6) . . ?
O5 C20 N6 126.4(6) . . ?
O5 C20 C21 117.2(5) . . ?
N6 C20 C21 116.4(6) . . ?
N1 C19 H19 117.3 . . ?
N1 C19 C17 125.4(6) . . ?
C17 C19 H19 117.3 . . ?
N5 C7 H7A 117.5 . . ?
N5 C7 C5 125.1(6) . . ?
C5 C7 H7A 117.5 . . ?
O3 N4 C11 121.5(5) . . ?
O3 N4 C12 122.2(5) . . ?
C12 N4 C11 116.3(5) . . ?
O1 C16 C17 121.8(6) . . ?
O1 C16 C15 121.1(6) . . ?
C15 C16 C17 117.1(5) . . ?
N3 C10 H10 118.2 . . ?
N3 C10 C11 123.6(6) . . ?
C11 C10 H10 118.2 . . ?
N8 C24 H24 118.6 . . ?
N8 C24 C23 122.8(6) . . ?
C23 C24 H24 118.6 . . ?
C19 C17 C16 123.5(5) . . ?
C18 C17 C19 116.9(6) . . ?
C18 C17 C16 119.6(6) . . ?
O2 C8 C9 115.7(5) . . ?
N2 C8 O2 125.9(6) . . ?
N2 C8 C9 118.4(6) . . ?
O6 C27 H27A 109.5 . . ?
O6 C27 H27B 109.5 . . ?
O6 C27 H27C 109.5 . . ?
H27A C27 H27B 109.5 . . ?
H27A C27 H27C 109.5 . . ?
H27B C27 H27C 109.5 . . ?
N7 C22 C21 119.8(6) . . ?
N7 C22 H22 120.1 . . ?
C21 C22 H22 120.1 . . ?
C16 C15 H15 118.8 . . ?
C14 C15 C16 122.5(6) . . ?
C14 C15 H15 118.8 . . ?
C6 C5 C7 116.6(6) . . ?
C4 C5 C7 124.0(6) . . ?
C4 C5 C6 119.4(6) . . ?
C17 C18 H18 119.7 . . ?
C13 C18 C17 120.6(6) . . ?
C13 C18 H18 119.7 . . ?
C5 C6 H6A 120.2 . . ?
C1 C6 C5 119.7(6) . . ?
C1 C6 H6A 120.2 . . ?
O8 C26 H26A 109.5 . . ?
O8 C26 H26B 109.5 . . ?
O8 C26 H26C 109.5 . . ?
H26A C26 H26B 109.5 . . ?
H26A C26 H26C 109.5 . . ?
H26B C26 H26C 109.5 . . ?
O4 C4 C5 122.7(6) . . ?
O4 C4 C3 119.5(6) . . ?
C3 C4 C5 117.8(6) . . ?
C6 C1 Br1 118.6(5) . . ?
C2 C1 Br1 119.8(5) . . ?
C2 C1 C6 121.5(6) . . ?
C1 C2 H2 120.4 . . ?
C1 C2 C3 119.1(6) . . ?
C3 C2 H2 120.4 . . ?
N4 C11 H11 119.8 . . ?
C10 C11 N4 120.4(6) . . ?
C10 C11 H11 119.8 . . ?
C18 C13 Br2 119.5(5) . . ?
C18 C13 C14 120.8(6) . . ?
C14 C13 Br2 119.7(5) . . ?
N7 C23 C24 119.2(6) . . ?
N7 C23 H23 120.4 . . ?
C24 C23 H23 120.4 . . ?
C4 C3 H3 118.8 . . ?
C2 C3 C4 122.3(6) . . ?
C2 C3 H3 118.8 . . ?
C9 C12 H12 119.5 . . ?
N4 C12 C9 121.0(6) . . ?
N4 C12 H12 119.5 . . ?
C15 C14 C13 119.4(6) . . ?
C15 C14 H14 120.3 . . ?
C13 C14 H14 120.3 . . ?
O7 C25 H25A 109.5 . . ?
O7 C25 H25B 109.5 . . ?
O7 C25 H25C 109.5 . . ?
H25A C25 H25B 109.5 . . ?
H25A C25 H25C 109.5 . . ?
H25B C25 H25C 109.5 . . ?
O00N C01G H01A 109.5 . . ?
O00N C01G H01B 109.5 . . ?
O00N C01G H01C 109.5 . . ?
H01A C01G H01B 109.5 . . ?
H01A C01G H01C 109.5 . . ?
H01B C01G H01C 109.5 . . ?

loop_
_geom_bond_atom_site_label_1
_geom_bond_atom_site_label_2
_geom_bond_distance
_geom_bond_site_symmetry_2
_geom_bond_publ_flag
Dy1 Dy2 3.9825(5) . ?
Dy1 Cl1 2.7432(17) . ?
Dy1 O2 2.351(4) . ?
Dy1 O5 2.389(4) . ?
Dy1 O1 2.161(4) . ?
Dy1 O6 2.362(4) . ?
Dy1 O9 2.463(4) 2_645 ?
Dy1 N3 2.579(5) . ?
Dy1 N1 2.507(5) . ?
Dy2 Cl2 2.7289(17) . ?
Dy2 O2 2.384(4) . ?
Dy2 O5 2.338(4) . ?
Dy2 O8 2.390(4) . ?
Dy2 O4 2.172(4) . ?
Dy2 O7 2.446(4) . ?
Dy2 N8 2.560(5) . ?
Dy2 N5 2.438(5) . ?
Br2 C13 1.903(6) . ?
Br1 C1 1.917(6) . ?
O2 C8 1.317(7) . ?
O5 C20 1.288(7) . ?
O1 C16 1.318(6) . ?
O6 H6 0.851(9) . ?
O6 C27 1.430(7) . ?
O8 H8 0.849(9) . ?
O8 C26 1.431(7) . ?
O4 C4 1.322(6) . ?
O7 H7 0.862(10) . ?
O7 C25 1.436(6) . ?
O9 Dy1 2.463(4) 2_655 ?
O9 N7 1.318(6) . ?
N8 C21 1.342(6) . ?
N8 C24 1.348(8) . ?
N3 C9 1.351(6) . ?
N3 C10 1.329(8) . ?
N2 N5 1.406(7) . ?
N2 C8 1.295(7) . ?
N5 C7 1.295(7) . ?
N6 N1 1.418(7) . ?
N6 C20 1.303(7) . ?
N1 C19 1.290(6) . ?
O3 N4 1.276(6) . ?
N7 C22 1.331(8) . ?
N7 C23 1.360(7) . ?
O00N H00N 0.8200 . ?
O00N C01G 1.424(8) . ?
C9 C8 1.478(8) . ?
C9 C12 1.360(8) . ?
C21 C20 1.479(8) . ?
C21 C22 1.378(8) . ?
C19 H19 0.9300 . ?
C19 C17 1.432(8) . ?
C7 H7A 0.9300 . ?
C7 C5 1.442(9) . ?
N4 C11 1.371(7) . ?
N4 C12 1.359(8) . ?
C16 C17 1.432(8) . ?
C16 C15 1.401(8) . ?
C10 H10 0.9300 . ?
C10 C11 1.366(8) . ?
C24 H24 0.9300 . ?
C24 C23 1.365(8) . ?
C17 C18 1.409(7) . ?
C27 H27A 0.9600 . ?
C27 H27B 0.9600 . ?
C27 H27C 0.9600 . ?
C22 H22 0.9300 . ?
C15 H15 0.9300 . ?
C15 C14 1.377(8) . ?
C5 C6 1.418(8) . ?
C5 C4 1.411(8) . ?
C18 H18 0.9300 . ?
C18 C13 1.365(8) . ?
C6 H6A 0.9300 . ?
C6 C1 1.376(9) . ?
C26 H26A 0.9600 . ?
C26 H26B 0.9600 . ?
C26 H26C 0.9600 . ?
C4 C3 1.401(9) . ?
C1 C2 1.372(8) . ?
C2 H2 0.9300 . ?
C2 C3 1.375(7) . ?
C11 H11 0.9300 . ?
C13 C14 1.391(8) . ?
C23 H23 0.9300 . ?
C3 H3 0.9300 . ?
C12 H12 0.9300 . ?
C14 H14 0.9300 . ?
C25 H25A 0.9600 . ?
C25 H25B 0.9600 . ?
C25 H25C 0.9600 . ?
C01G H01A 0.9600 . ?
C01G H01B 0.9600 . ?
C01G H01C 0.9600 . ?

loop_
_geom_torsion_atom_site_label_1
_geom_torsion_atom_site_label_2
_geom_torsion_atom_site_label_3
_geom_torsion_atom_site_label_4
_geom_torsion
_geom_torsion_site_symmetry_1
_geom_torsion_site_symmetry_2
_geom_torsion_site_symmetry_3
_geom_torsion_site_symmetry_4
_geom_torsion_publ_flag
Dy1 Dy2 O2 C8 160.6(5) . . . . ?
Dy1 Dy2 O5 C20 169.2(6) . . . . ?
Dy1 Dy2 O8 C26 147.7(6) . . . . ?
Dy1 Dy2 O4 C4 90.5(6) . . . . ?
Dy1 Dy2 O7 C25 -124.6(4) . . . . ?
Dy1 Dy2 N8 C21 -21.9(4) . . . . ?
Dy1 Dy2 N8 C24 169.0(5) . . . . ?
Dy1 Dy2 N5 N2 19.7(4) . . . . ?
Dy1 Dy2 N5 C7 -168.8(5) . . . . ?
Dy1 O2 C8 N2 177.9(4) . . . . ?
Dy1 O2 C8 C9 -3.9(7) . . . . ?
Dy1 O5 C20 N6 -16.0(8) . . . . ?
Dy1 O5 C20 C21 161.3(4) . . . . ?
Dy1 O1 C16 C17 -3.2(11) . . . . ?
Dy1 O1 C16 C15 178.9(5) . . . . ?
Dy1 O9 N7 C22 -107.9(5) 2_655 . . . ?
Dy1 O9 N7 C23 70.4(6) 2_655 . . . ?
Dy1 N3 C9 C8 -12.7(6) . . . . ?
Dy1 N3 C9 C12 164.6(5) . . . . ?
Dy1 N3 C10 C11 -162.0(5) . . . . ?
Dy1 N1 C19 C17 -3.7(9) . . . . ?
Dy2 Dy1 O2 C8 -158.0(6) . . . . ?
Dy2 Dy1 O5 C20 -170.0(5) . . . . ?
Dy2 Dy1 O1 C16 -53.3(9) . . . . ?
Dy2 Dy1 O6 C27 -149.2(5) . . . . ?
Dy2 Dy1 N3 C9 20.7(4) . . . . ?
Dy2 Dy1 N3 C10 -175.1(5) . . . . ?
Dy2 Dy1 N1 N6 -18.0(4) . . . . ?
Dy2 Dy1 N1 C19 166.0(5) . . . . ?
Dy2 O2 C8 N2 20.0(8) . . . . ?
Dy2 O2 C8 C9 -161.7(4) . . . . ?
Dy2 O5 C20 N6 175.1(4) . . . . ?
Dy2 O5 C20 C21 -7.6(7) . . . . ?
Dy2 O4 C4 C5 -7.8(10) . . . . ?
Dy2 O4 C4 C3 173.9(5) . . . . ?
Dy2 N8 C21 C20 11.5(6) . . . . ?
Dy2 N8 C21 C22 -166.5(5) . . . . ?
Dy2 N8 C24 C23 166.2(4) . . . . ?
Dy2 N5 C7 C5 14.5(9) . . . . ?
Br2 C13 C14 C15 -179.2(5) . . . . ?
Br1 C1 C2 C3 -179.4(5) . . . . ?
Cl2 Dy2 O2 Dy1 -92.31(17) . . . . ?
Cl2 Dy2 O2 C8 68.3(4) . . . . ?
Cl2 Dy2 O5 Dy1 74.72(16) . . . . ?
Cl2 Dy2 O5 C20 -116.1(4) . . . . ?
Cl2 Dy2 O8 C26 118.5(5) . . . . ?
Cl2 Dy2 O4 C4 -52.5(6) . . . . ?
Cl2 Dy2 O7 C25 -70.1(4) . . . . ?
Cl2 Dy2 N8 C21 58.3(4) . . . . ?
Cl2 Dy2 N8 C24 -110.8(5) . . . . ?
Cl2 Dy2 N5 N2 -57.7(4) . . . . ?
Cl2 Dy2 N5 C7 113.8(5) . . . . ?
Cl1 Dy1 Dy2 Cl2 -176.56(5) . . . . ?
Cl1 Dy1 Dy2 O2 103.48(19) . . . . ?
Cl1 Dy1 Dy2 O5 -75.59(19) . . . . ?
Cl1 Dy1 Dy2 O8 17.74(11) . . . . ?
Cl1 Dy1 Dy2 O4 33.3(2) . . . . ?
Cl1 Dy1 Dy2 O7 -124.38(15) . . . . ?
Cl1 Dy1 Dy2 N8 -57.09(12) . . . . ?
Cl1 Dy1 Dy2 N5 103.55(13) . . . . ?
Cl1 Dy1 O2 Dy2 -73.74(16) . . . . ?
Cl1 Dy1 O2 C8 128.2(4) . . . . ?
Cl1 Dy1 O5 Dy2 97.31(17) . . . . ?
Cl1 Dy1 O5 C20 -72.7(4) . . . . ?
Cl1 Dy1 O1 C16 74.2(7) . . . . ?
Cl1 Dy1 O6 C27 -107.6(5) . . . . ?
Cl1 Dy1 N3 C9 -61.5(4) . . . . ?
Cl1 Dy1 N3 C10 102.7(5) . . . . ?
Cl1 Dy1 N1 N6 61.8(4) . . . . ?
Cl1 Dy1 N1 C19 -114.2(5) . . . . ?
O2 Dy1 Dy2 Cl2 79.97(19) . . . . ?
O2 Dy1 Dy2 O5 -179.1(3) . . . . ?
O2 Dy1 Dy2 O8 -85.7(2) . . . . ?
O2 Dy1 Dy2 O4 -70.1(3) . . . . ?
O2 Dy1 Dy2 O7 132.1(2) . . . . ?
O2 Dy1 Dy2 N8 -160.6(2) . . . . ?
O2 Dy1 Dy2 N5 0.1(2) . . . . ?
O2 Dy1 O5 Dy2 0.56(16) . . . . ?
O2 Dy1 O5 C20 -169.5(4) . . . . ?
O2 Dy1 O1 C16 -144.1(6) . . . . ?
O2 Dy1 O6 C27 177.6(5) . . . . ?
O2 Dy1 N3 C9 7.9(4) . . . . ?
O2 Dy1 N3 C10 172.1(6) . . . . ?
O2 Dy1 N1 N6 -20.7(5) . . . . ?
O2 Dy1 N1 C19 163.3(5) . . . . ?
O2 Dy2 O5 Dy1 -0.55(16) . . . . ?
O2 Dy2 O5 C20 168.7(5) . . . . ?
O2 Dy2 O8 C26 114.0(6) . . . . ?
O2 Dy2 O4 C4 48.9(7) . . . . ?
O2 Dy2 O7 C25 -77.4(5) . . . . ?
O2 Dy2 N8 C21 -34.6(5) . . . . ?
O2 Dy2 N8 C24 156.2(4) . . . . ?
O2 Dy2 N5 N2 19.7(4) . . . . ?
O2 Dy2 N5 C7 -168.7(6) . . . . ?
O5 Dy1 Dy2 Cl2 -100.97(19) . . . . ?
O5 Dy1 Dy2 O2 179.1(3) . . . . ?
O5 Dy1 Dy2 O8 93.3(2) . . . . ?
O5 Dy1 Dy2 O4 108.9(3) . . . . ?
O5 Dy1 Dy2 O7 -48.8(2) . . . . ?
O5 Dy1 Dy2 N8 18.5(2) . . . . ?
O5 Dy1 Dy2 N5 179.1(2) . . . . ?
O5 Dy1 O2 Dy2 -0.55(16) . . . . ?
O5 Dy1 O2 C8 -158.6(5) . . . . ?
O5 Dy1 O1 C16 -15.3(8) . . . . ?
O5 Dy1 O6 C27 -116.1(5) . . . . ?
O5 Dy1 N3 C9 33.9(5) . . . . ?
O5 Dy1 N3 C10 -162.0(5) . . . . ?
O5 Dy1 N1 N6 -15.1(4) . . . . ?
O5 Dy1 N1 C19 168.9(6) . . . . ?
O5 Dy2 O2 Dy1 0.56(16) . . . . ?
O5 Dy2 O2 C8 161.2(4) . . . . ?
O5 Dy2 O8 C26 -178.7(6) . . . . ?
O5 Dy2 O4 C4 154.6(5) . . . . ?
O5 Dy2 O7 C25 -150.1(4) . . . . ?
O5 Dy2 N8 C21 -10.9(4) . . . . ?
O5 Dy2 N8 C24 180.0(5) . . . . ?
O5 Dy2 N5 N2 20.3(5) . . . . ?
O5 Dy2 N5 C7 -168.2(5) . . . . ?
O1 Dy1 Dy2 Cl2 -44.8(3) . . . . ?
O1 Dy1 Dy2 O2 -124.7(4) . . . . ?
O1 Dy1 Dy2 O5 56.2(4) . . . . ?
O1 Dy1 Dy2 O8 149.5(3) . . . . ?
O1 Dy1 Dy2 O4 165.1(4) . . . . ?
O1 Dy1 Dy2 O7 7.4(4) . . . . ?
O1 Dy1 Dy2 N8 74.7(3) . . . . ?
O1 Dy1 Dy2 N5 -124.7(3) . . . . ?
O1 Dy1 O2 Dy2 141.3(3) . . . . ?
O1 Dy1 O2 C8 -16.7(6) . . . . ?
O1 Dy1 O5 Dy2 -156.84(18) . . . . ?
O1 Dy1 O5 C20 33.1(5) . . . . ?
O1 Dy1 O6 C27 21.2(5) . . . . ?
O1 Dy1 N3 C9 -178.6(4) . . . . ?
O1 Dy1 N3 C10 -14.5(5) . . . . ?
O1 Dy1 N1 N6 178.2(4) . . . . ?
O1 Dy1 N1 C19 2.2(5) . . . . ?
O1 C16 C17 C19 1.7(10) . . . . ?
O1 C16 C17 C18 -179.1(6) . . . . ?
O1 C16 C15 C14 178.6(6) . . . . ?
O6 Dy1 Dy2 Cl2 -15.53(11) . . . . ?
O6 Dy1 Dy2 O2 -95.5(2) . . . . ?
O6 Dy1 Dy2 O5 85.4(2) . . . . ?
O6 Dy1 Dy2 O8 178.77(15) . . . . ?
O6 Dy1 Dy2 O4 -165.6(2) . . . . ?
O6 Dy1 Dy2 O7 36.65(18) . . . . ?
O6 Dy1 Dy2 N8 103.93(15) . . . . ?
O6 Dy1 Dy2 N5 -95.43(16) . . . . ?
O6 Dy1 O2 Dy2 78.45(19) . . . . ?
O6 Dy1 O2 C8 -79.6(5) . . . . ?
O6 Dy1 O5 Dy2 -86.95(19) . . . . ?
O6 Dy1 O5 C20 103.0(4) . . . . ?
O6 Dy1 O1 C16 -81.9(7) . . . . ?
O6 Dy1 N3 C9 96.2(4) . . . . ?
O6 Dy1 N3 C10 -99.6(5) . . . . ?
O6 Dy1 N1 N6 -94.2(4) . . . . ?
O6 Dy1 N1 C19 89.7(5) . . . . ?
O8 Dy2 O2 Dy1 85.36(19) . . . . ?
O8 Dy2 O2 C8 -114.0(4) . . . . ?
O8 Dy2 O5 Dy1 -78.98(19) . . . . ?
O8 Dy2 O5 C20 90.2(5) . . . . ?
O8 Dy2 O4 C4 106.0(6) . . . . ?
O8 Dy2 O7 C25 116.1(4) . . . . ?
O8 Dy2 N8 C21 -95.1(4) . . . . ?
O8 Dy2 N8 C24 95.8(5) . . . . ?
O8 Dy2 N5 N2 94.3(4) . . . . ?
O8 Dy2 N5 C7 -94.2(5) . . . . ?
O4 Dy2 O2 Dy1 143.25(18) . . . . ?
O4 Dy2 O2 C8 -56.1(5) . . . . ?
O4 Dy2 O5 Dy1 -127.1(2) . . . . ?
O4 Dy2 O5 C20 42.1(6) . . . . ?
O4 Dy2 O8 C26 -24.7(5) . . . . ?
O4 Dy2 O7 C25 66.4(4) . . . . ?
O4 Dy2 N8 C21 -172.9(4) . . . . ?
O4 Dy2 N8 C24 18.0(5) . . . . ?
O4 Dy2 N5 N2 171.5(4) . . . . ?
O4 Dy2 N5 C7 -17.0(5) . . . . ?
O4 C4 C3 C2 -177.7(6) . . . . ?
O7 Dy2 O2 Dy1 -85.2(3) . . . . ?
O7 Dy2 O2 C8 75.5(5) . . . . ?
O7 Dy2 O5 Dy1 144.72(17) . . . . ?
O7 Dy2 O5 C20 -46.1(5) . . . . ?
O7 Dy2 O8 C26 -73.5(6) . . . . ?
O7 Dy2 O4 C4 -106.2(6) . . . . ?
O7 Dy2 N8 C21 112.2(4) . . . . ?
O7 Dy2 N8 C24 -56.9(5) . . . . ?
O7 Dy2 N5 N2 -124.1(4) . . . . ?
O7 Dy2 N5 C7 47.4(6) . . . . ?
O9 Dy1 Dy2 Cl2 120.10(12) 2_645 . . . ?
O9 Dy1 Dy2 O2 40.1(2) 2_645 . . . ?
O9 Dy1 Dy2 O5 -138.9(2) 2_645 . . . ?
O9 Dy1 Dy2 O8 -45.60(16) 2_645 . . . ?
O9 Dy1 Dy2 O4 -30.0(2) 2_645 . . . ?
O9 Dy1 Dy2 O7 172.28(18) 2_645 . . . ?
O9 Dy1 Dy2 N8 -120.44(16) 2_645 . . . ?
O9 Dy1 Dy2 N5 40.21(17) 2_645 . . . ?
O9 Dy1 O2 Dy2 -145.90(19) 2_645 . . . ?
O9 Dy1 O2 C8 56.1(5) 2_645 . . . ?
O9 Dy1 O5 Dy2 63.1(3) 2_645 . . . ?
O9 Dy1 O5 C20 -106.9(4) 2_645 . . . ?
O9 Dy1 O1 C16 140.0(7) 2_645 . . . ?
O9 Dy1 O6 C27 91.0(5) 2_645 . . . ?
O9 Dy1 N3 C9 -100.3(4) 2_645 . . . ?
O9 Dy1 N3 C10 63.9(5) 2_645 . . . ?
O9 Dy1 N1 N6 119.7(4) 2_645 . . . ?
O9 Dy1 N1 C19 -56.3(6) 2_645 . . . ?
O9 N7 C22 C21 176.8(5) . . . . ?
O9 N7 C23 C24 -176.1(5) . . . . ?
N8 Dy2 O2 Dy1 24.1(3) . . . . ?
N8 Dy2 O2 C8 -175.2(4) . . . . ?
N8 Dy2 O5 Dy1 -159.5(2) . . . . ?
N8 Dy2 O5 C20 9.7(4) . . . . ?
N8 Dy2 O8 C26 -112.7(6) . . . . ?
N8 Dy2 O4 C4 -176.3(6) . . . . ?
N8 Dy2 O7 C25 157.1(5) . . . . ?
N8 Dy2 N5 N2 142.8(4) . . . . ?
N8 Dy2 N5 C7 -45.6(7) . . . . ?
N8 C21 C20 O5 -3.6(8) . . . . ?
N8 C21 C20 N6 173.9(5) . . . . ?
N8 C21 C22 N7 -1.6(9) . . . . ?
N8 C24 C23 N7 0.1(9) . . . . ?
N3 Dy1 Dy2 Cl2 58.50(12) . . . . ?
N3 Dy1 Dy2 O2 -21.5(2) . . . . ?
N3 Dy1 Dy2 O5 159.5(2) . . . . ?
N3 Dy1 Dy2 O8 -107.20(15) . . . . ?
N3 Dy1 Dy2 O4 -91.6(2) . . . . ?
N3 Dy1 Dy2 O7 110.69(18) . . . . ?
N3 Dy1 Dy2 N8 177.97(16) . . . . ?
N3 Dy1 Dy2 N5 -21.39(16) . . . . ?
N3 Dy1 O2 Dy2 156.1(2) . . . . ?
N3 Dy1 O2 C8 -1.9(4) . . . . ?
N3 Dy1 O5 Dy2 -25.2(3) . . . . ?
N3 Dy1 O5 C20 164.8(4) . . . . ?
N3 Dy1 O1 C16 -157.5(7) . . . . ?
N3 Dy1 O6 C27 112.2(5) . . . . ?
N3 Dy1 N1 N6 -130.3(4) . . . . ?
N3 Dy1 N1 C19 53.7(7) . . . . ?
N3 C9 C8 O2 11.1(8) . . . . ?
N3 C9 C8 N2 -170.5(5) . . . . ?
N3 C9 C12 N4 -2.3(9) . . . . ?
N3 C10 C11 N4 -0.1(10) . . . . ?
N2 N5 C7 C5 -173.5(6) . . . . ?
N5 Dy2 O2 Dy1 -179.9(2) . . . . ?
N5 Dy2 O2 C8 -19.3(4) . . . . ?
N5 Dy2 O5 Dy1 -1.1(3) . . . . ?
N5 Dy2 O5 C20 168.1(4) . . . . ?
N5 Dy2 O8 C26 49.6(6) . . . . ?
N5 Dy2 O4 C4 14.6(6) . . . . ?
N5 Dy2 O7 C25 2.0(5) . . . . ?
N5 Dy2 N8 C21 -145.3(4) . . . . ?
N5 Dy2 N8 C24 45.5(7) . . . . ?
N5 N2 C8 O2 -1.6(8) . . . . ?
N5 N2 C8 C9 -179.8(5) . . . . ?
N5 C7 C5 C6 177.3(6) . . . . ?
N5 C7 C5 C4 0.4(10) . . . . ?
N6 N1 C19 C17 -179.9(6) . . . . ?
N1 Dy1 Dy2 Cl2 -96.11(12) . . . . ?
N1 Dy1 Dy2 O2 -176.1(2) . . . . ?
N1 Dy1 Dy2 O5 4.9(2) . . . . ?
N1 Dy1 Dy2 O8 98.19(16) . . . . ?
N1 Dy1 Dy2 O4 113.8(3) . . . . ?
N1 Dy1 Dy2 O7 -43.93(18) . . . . ?
N1 Dy1 Dy2 N8 23.35(16) . . . . ?
N1 Dy1 Dy2 N5 -176.00(17) . . . . ?
N1 Dy1 O2 Dy2 5.0(3) . . . . ?
N1 Dy1 O2 C8 -153.0(4) . . . . ?
N1 Dy1 O5 Dy2 -174.6(2) . . . . ?
N1 Dy1 O5 C20 15.4(4) . . . . ?
N1 Dy1 O1 C16 1.4(7) . . . . ?
N1 Dy1 O6 C27 -51.5(5) . . . . ?
N1 Dy1 N3 C9 133.2(4) . . . . ?
N1 Dy1 N3 C10 -62.7(6) . . . . ?
N1 N6 C20 O5 1.0(8) . . . . ?
N1 N6 C20 C21 -176.3(5) . . . . ?
N1 C19 C17 C16 1.5(10) . . . . ?
N1 C19 C17 C18 -177.7(6) . . . . ?
O3 N4 C11 C10 176.1(6) . . . . ?
O3 N4 C12 C9 -175.0(6) . . . . ?
C9 N3 C10 C11 2.4(9) . . . . ?
C21 N8 C24 C23 -3.0(9) . . . . ?
C20 N6 N1 Dy1 13.6(6) . . . . ?
C20 N6 N1 C19 -169.6(5) . . . . ?
C20 C21 C22 N7 -179.3(6) . . . . ?
C19 C17 C18 C13 -179.6(6) . . . . ?
C7 C5 C6 C1 -176.1(6) . . . . ?
C7 C5 C4 O4 -5.4(10) . . . . ?
C7 C5 C4 C3 172.9(6) . . . . ?
C16 C17 C18 C13 1.1(9) . . . . ?
C16 C15 C14 C13 0.1(10) . . . . ?
C10 N3 C9 C8 -178.5(6) . . . . ?
C10 N3 C9 C12 -1.2(9) . . . . ?
C24 N8 C21 C20 -178.3(5) . . . . ?
C24 N8 C21 C22 3.8(8) . . . . ?
C17 C16 C15 C14 0.6(10) . . . . ?
C17 C18 C13 Br2 178.6(5) . . . . ?
C17 C18 C13 C14 -0.5(10) . . . . ?
C8 N2 N5 Dy2 -17.6(6) . . . . ?
C8 N2 N5 C7 169.3(5) . . . . ?
C8 C9 C12 N4 174.8(6) . . . . ?
C22 N7 C23 C24 2.2(9) . . . . ?
C22 C21 C20 O5 174.3(6) . . . . ?
C22 C21 C20 N6 -8.2(9) . . . . ?
C15 C16 C17 C19 179.6(6) . . . . ?
C15 C16 C17 C18 -1.2(9) . . . . ?
C5 C6 C1 Br1 179.4(5) . . . . ?
C5 C6 C1 C2 2.2(9) . . . . ?
C5 C4 C3 C2 3.9(10) . . . . ?
C18 C13 C14 C15 -0.2(10) . . . . ?
C6 C5 C4 O4 177.8(6) . . . . ?
C6 C5 C4 C3 -3.8(9) . . . . ?
C6 C1 C2 C3 -2.2(10) . . . . ?
C4 C5 C6 C1 0.9(9) . . . . ?
C1 C2 C3 C4 -1.0(10) . . . . ?
C11 N4 C12 C9 4.5(9) . . . . ?
C23 N7 C22 C21 -1.5(9) . . . . ?
C12 C9 C8 O2 -166.2(6) . . . . ?
C12 C9 C8 N2 12.2(9) . . . . ?
C12 N4 C11 C10 -3.3(9) . . . . ?
